data_2006209
loop_
_publ_author_name
'Friesen, Duane A. '
'Quail, J. Wilson '
'Waltz, William L. '
'Nashiem, Rodney E.'

_publ_section_title
;<i>cis</i>-and
 <i>trans</i>-Diisothiocyanato(1,4,8,11-tetraazacyclotetradecane)chromium(III)
 Perchlorate
;
_journal_issue 6
_journal_name_full 'Acta Crystallographica Section C'
_journal_page_first 687
_journal_page_last 691
_journal_paper_doi 10.1107/S0108270197002503
_journal_volume 53
_journal_year 1997
_chemical_formula_moiety '[Cr(NCS)2 (C10 H24 N4)].(ClO4)'
_chemical_formula_sum 'C12 H24 Cl Cr N6 O4 S2'
_chemical_formula_weight 467.928
_chemical_name_common 'trans-diisothiocyanato(cyclam)chromium(III) perchlorate'
_chemical_name_systematic
;
trans-diisothiocyanato(1,4,8,11-tetraazacyclotetradecane)chromium(III)
perchlorate
;
_space_group_IT_number 2
_symmetry_cell_setting triclinic
_symmetry_space_group_name_Hall '-P 1'
_symmetry_space_group_name_H-M 'P -1'
_cell_angle_alpha 65.930(15)
_cell_angle_beta 69.870(12)
_cell_angle_gamma 83.86(2)
_cell_formula_units_Z 1
_cell_length_a 7.6925(14)
_cell_length_b 8.471(2)
_cell_length_c 8.9387(8)
_cell_measurement_reflns_used 25
_cell_measurement_temperature 173(2)
_cell_measurement_theta_max 27.79
_cell_measurement_theta_min 11.53
_cell_volume 498.96(17)
_computing_cell_refinement 'SET4 and CELDIM CAD-4 Software'
_computing_data_collection 'CAD-4 Software (Enraf-Nonius, 1989)'
_computing_data_reduction 'DATRD2 in NRCVAX94 (Gabe, Le Page, Charland, Lee & White, 1989)'
_computing_molecular_graphics 'NRCVAX94, ORTEPII (Johnson, 1976)'
_computing_publication_material 'NRCVAX94, SHELXL93, WordPerfect macro PREPCIF97 (Ferguson, 1997)'
_computing_structure_refinement 'NRCVAX94, SHELXL93 (Sheldrick, 1993)'
_computing_structure_solution 'DIRDIF (Beurskens et al., 1992)'
_diffrn_ambient_temperature 173(2)
_diffrn_measurement_device 'Enraf-Nonius CAD-4'
_diffrn_measurement_method '\q/2\q scan b/P/b'
_diffrn_radiation_monochromator graphite
_diffrn_radiation_source 'fine-focus sealed tube'
_diffrn_radiation_type CuK\a
_diffrn_radiation_wavelength 1.54180
_diffrn_reflns_av_R_equivalents 0.019
_diffrn_reflns_av_sigmaI/netI 0.0114
_diffrn_reflns_limit_h_max 9
_diffrn_reflns_limit_h_min -9
_diffrn_reflns_limit_k_max 10
_diffrn_reflns_limit_k_min 0
_diffrn_reflns_limit_l_max 11
_diffrn_reflns_limit_l_min -9
_diffrn_reflns_number 2978
_diffrn_reflns_theta_max 73.00
_diffrn_reflns_theta_min 5.72
_diffrn_standards_decay_% 0.0
_diffrn_standards_interval_time 120
_diffrn_standards_number 3
_exptl_absorpt_coefficient_mu 8.183
_exptl_absorpt_correction_T_max 0.4306
_exptl_absorpt_correction_T_min 0.1314
_exptl_absorpt_correction_type 'Gaussian integration'
_exptl_crystal_colour yellow
_exptl_crystal_density_diffrn 1.557
_exptl_crystal_density_meas ?
_exptl_crystal_description plate
_exptl_crystal_F_000 243
_exptl_crystal_size_max 0.35
_exptl_crystal_size_mid 0.30
_exptl_crystal_size_min 0.12
_refine_diff_density_max 0.551
_refine_diff_density_min -0.340
_refine_ls_extinction_coef 0.0198(14)
_refine_ls_extinction_method 'SHELXL93 (Sheldrick, 1993)'
_refine_ls_goodness_of_fit_all 1.079
_refine_ls_goodness_of_fit_obs 1.079
_refine_ls_hydrogen_treatment 'H atoms riding (C-H 0.99, N-H 0.93\%A)'
_refine_ls_matrix_type full
_refine_ls_number_parameters 140
_refine_ls_number_reflns 1949
_refine_ls_number_restraints 0
_refine_ls_restrained_S_all 1.079
_refine_ls_restrained_S_obs 1.079
_refine_ls_R_factor_all 0.0306
_refine_ls_R_factor_obs .0300
_refine_ls_shift/esd_max 0.000
_refine_ls_shift/esd_mean 0.000
_refine_ls_structure_factor_coef Fsqd
_refine_ls_weighting_details 'w = 1/[\s^2^(Fo^2^)+(0.0473P)^2^+0.2952P] where P=(Fo^2^+2Fc^2^)/3'
_refine_ls_weighting_scheme calc
_refine_ls_wR_factor_all 0.0817
_refine_ls_wR_factor_obs .0811
_reflns_number_observed 1926
_reflns_number_total 1949
_reflns_observed_criterion >2\s(I)
_cod_data_source_file fg1243.cif
_cod_data_source_block 1b
_cod_depositor_comments
;
The following automatic conversions were performed:

'_exptl_crystal_density_meas' value 'not measured' was changed to '?'
- the value is perceived as not measured.

Automatic conversion script
Id: cif_fix_values 3008 2015-01-20 13:52:24Z robertas 

The following automatic conversions were performed:

'_refine_ls_weighting_scheme' value 'calc w =
1/[\s^2^(Fo^2^)+(0.0473P)^2^+0.2952P] where P=(Fo^2^+2Fc^2^)/3' was
changed to 'calc'. New tag '_refine_ls_weighting_details' was
created. The value of the new tag was set to 'w =
1/[\s^2^(Fo^2^)+(0.0473P)^2^+0.2952P] where P=(Fo^2^+2Fc^2^)/3'.

Automatic conversion script
Id: cif_fix_values 3143 2015-03-26 13:38:13Z robertas 
;
_cod_original_cell_volume 498.96(15)
_cod_database_code 2006209

loop_
_symmetry_equiv_pos_as_xyz
'x, y, z'
'-x, -y, -z'

loop_
_atom_site_aniso_label
_atom_site_aniso_U_11
_atom_site_aniso_U_22
_atom_site_aniso_U_33
_atom_site_aniso_U_12
_atom_site_aniso_U_13
_atom_site_aniso_U_23
Cr .0152(2) .0162(2) .0239(2) .00060(14) -.0077(2) -.0092(2)
Cl .0381(4) .0380(4) .0486(5) -.0126(3) .0037(3) -.0224(4)
S .0247(3) .0386(3) .0601(4) .0059(2) -.0204(2) -.0332(3)
O1 .078(3) .082(3) .045(2) -.041(3) .013(2) -.020(2)
O2 .099(4) .036(2) .097(4) -.011(2) -.013(3) -.009(2)
O3 .079(3) .097(4) .082(3) -.029(3) -.022(3) -.051(3)
O4 .034(2) .104(4) .137(5) .001(2) -.018(3) -.067(4)
N1 .0268(8) .0311(9) .0286(9) -.0056(7) -.0106(7) -.0042(7)
N2 .0209(7) .0266(8) .0472(10) .0048(6) -.0123(7) -.0225(8)
N3 .0207(7) .0286(8) .0346(9) .0008(6) -.0107(7) -.0158(7)
C1 .0424(12) .0284(11) .0526(14) .0016(9) -.0252(11) .0024(10)
C2 .0379(12) .0189(9) .072(2) .0072(9) -.0230(12) -.0159(10)
C3 .0270(10) .0580(14) .063(2) .0053(10) -.0114(10) -.0490(13)
C4 .0313(11) .084(2) .0398(13) -.0079(12) -.0019(10) -.0415(14)
C5 .0382(12) .066(2) .0248(10) -.0125(11) -.0100(9) -.0135(10)
C6 .0174(8) .0233(9) .0302(10) .0036(7) -.0090(7) -.0111(8)

loop_
_atom_site_label
_atom_site_fract_x
_atom_site_fract_y
_atom_site_fract_z
_atom_site_U_iso_or_equiv
_atom_site_thermal_displace_type
_atom_site_calc_flag
_atom_site_refinement_flags
_atom_site_occupancy
_atom_site_disorder_group
_atom_site_type_symbol
Cr .5000 .5000 .5000 .01765(15) Uani d S 1 . Cr
Cl .0000 .0000 .0000 .0437(2) Uani d S 1 . Cl
S .90396(7) .76365(7) .62567(8) .0350(2) Uani d . 1 . S
O1 -.1152(7) -.0554(7) .1680(6) .0759(14) Uani d P .50 . O
O2 -.0080(8) .1897(5) -.0897(7) .088(2) Uani d P .50 . O
O3 -.0834(7) -.0685(7) -.0932(7) .0797(14) Uani d P .50 . O
O4 .1806(6) -.0416(8) -.0357(9) .088(2) Uani d P .50 . O
N1 .5784(2) .6846(2) .2493(2) .0305(4) Uani d . 1 . N
N2 .3442(2) .6889(2) .5642(2) .0289(4) Uani d . 1 . N
N3 .7134(2) .5766(2) .5341(2) .0263(4) Uani d . 1 . N
C1 .4446(4) .8249(3) .2506(3) .0449(6) Uani d . 1 . C
C2 .4122(3) .8546(3) .4125(4) .0428(6) Uani d . 1 . C
C3 .3292(3) .6954(3) .7316(3) .0422(6) Uani d . 1 . C
C4 .2643(3) .5218(4) .8825(3) .0478(6) Uani d . 1 . C
C5 .4000(3) .3781(4) .8887(3) .0434(6) Uani d . 1 . C
C6 .7983(2) .6537(2) .5695(2) .0234(4) Uani d . 1 . C
H1 .6935(2) .7306(2) .2271(2) .037 Uiso calc R 1 . H
H2 .2243(2) .6690(2) .5717(2) .035 Uiso calc R 1 . H
H1A .3264(4) .7911(3) .2487(3) .054 Uiso calc R 1 . H
H1B .4953(4) .9324(3) .1468(3) .054 Uiso calc R 1 . H
H2A .5290(3) .8951(3) .4111(4) .051 Uiso calc R 1 . H
H2B .3193(3) .9441(3) .4192(4) .051 Uiso calc R 1 . H
H3A .2406(3) .7843(3) .7520(3) .051 Uiso calc R 1 . H
H3B .4515(3) .7297(3) .7251(3) .051 Uiso calc R 1 . H
H4A .2321(3) .5389(4) .9919(3) .057 Uiso calc R 1 . H
H4B .1494(3) .4831(4) .8788(3) .057 Uiso calc R 1 . H
H5A .5220(3) .4208(4) .8744(3) .052 Uiso calc R 1 . H
H5B .3560(3) .2807(4) 1.0036(3) .052 Uiso calc R 1 . H

loop_
_atom_type_symbol
_atom_type_description
_atom_type_scat_dispersion_real
_atom_type_scat_dispersion_imag
_atom_type_scat_source
C C 0.0181 0.0091 'International Tables Vol C Tables 4.2.6.8 and 6.1.1.4'
H H 0.0000 0.0000 'International Tables Vol C Tables 4.2.6.8 and 6.1.1.4'
S S 0.3331 0.5567 'International Tables Vol C Tables 4.2.6.8 and 6.1.1.4'
O O 0.0492 0.0322 'International Tables Vol C Tables 4.2.6.8 and 6.1.1.4'
N N 0.0311 0.0180 'International Tables Vol C Tables 4.2.6.8 and 6.1.1.4'
Cr Cr -0.1635 2.4439 'International Tables Vol C Tables 4.2.6.8 and 6.1.1.4'
Cl Cl 0.3639 0.7018 'International Tables Vol C Tables 4.2.6.8 and 6.1.1.4'

loop_
_geom_angle_atom_site_label_1
_geom_angle_atom_site_label_2
_geom_angle_atom_site_label_3
_geom_angle_site_symmetry_1
_geom_angle_site_symmetry_3
_geom_angle
N3 Cr N3 . 2_666 180.0
N3 Cr N2 . 2_666 89.91(7)
N3 Cr N2 2_666 2_666 90.09(7)
N3 Cr N2 . . 90.09(7)
N3 Cr N2 2_666 . 89.91(7)
N2 Cr N2 2_666 . 180.0
N3 Cr N1 . . 89.48(7)
N3 Cr N1 2_666 . 90.52(7)
N2 Cr N1 2_666 . 94.66(7)
N2 Cr N1 . . 85.34(7)
N3 Cr N1 . 2_666 90.52(7)
N3 Cr N1 2_666 2_666 89.48(7)
N2 Cr N1 2_666 2_666 85.34(7)
N2 Cr N1 . 2_666 94.66(7)
N1 Cr N1 . 2_666 180.0
O4 Cl O1 . . 119.9(3)
O4 Cl O2 . . 108.2(3)
O1 Cl O2 . . 110.4(3)
O4 Cl O3 . . 107.5(3)
O1 Cl O3 . . 106.8(3)
O2 Cl O3 . . 102.7(3)
C1 N1 Cr . . 105.76(14)
C2 N2 C3 . . 113.5(2)
C2 N2 Cr . . 106.38(13)
C3 N2 Cr . . 117.61(14)
C6 N3 Cr . . 159.46(14)
N1 C1 C2 . . 108.3(2)
N2 C2 C1 . . 108.3(2)
N2 C3 C4 . . 111.7(2)
C5 C4 C3 . . 116.3(2)
N1 C5 C4 2_666 . 111.7(2)
N3 C6 S . . 176.4(2)

loop_
_geom_bond_atom_site_label_1
_geom_bond_atom_site_label_2
_geom_bond_site_symmetry_2
_geom_bond_distance
_geom_bond_publ_flag
Cr N1 . 2.060(2) ?
Cr N1 2_666 2.060(2) ?
Cr N2 . 2.048(2) ?
Cr N2 2_666 2.048(2) ?
Cr N3 . 1.985(2) ?
Cr N3 2_666 1.985(2) ?
Cl O1 . 1.363(4) ?
Cl O1 2 1.363(4) ?
Cl O2 . 1.480(4) ?
Cl O2 2 1.480(4) ?
Cl O3 . 1.511(4) ?
Cl O3 2 1.511(4) ?
Cl O4 . 1.356(4) ?
Cl O4 2 1.356(4) ?
S C6 . 1.614(2) ?
N1 C1 . 1.488(3) ?
N1 C5 2_666 1.485(3) ?
N2 C2 . 1.483(3) ?
N2 C3 . 1.484(3) ?
N3 C6 . 1.165(2) ?
C1 C2 . 1.501(4) ?
C3 C4 . 1.519(4) ?
C4 C5 . 1.512(4) ?
C5 N1 2_666 1.485(3) ?

loop_
_geom_torsion_atom_site_label_1
_geom_torsion_atom_site_label_2
_geom_torsion_atom_site_label_3
_geom_torsion_atom_site_label_4
_geom_torsion_site_symmetry_1
_geom_torsion_site_symmetry_4
_geom_torsion
N3 Cr N1 C5 . 2_666 127.51(15)
N3 Cr N1 C5 2_666 2_666 -52.49(15)
N2 Cr N1 C5 2_666 2_666 37.65(15)
N2 Cr N1 C5 . 2_666 -142.35(15)
N1 Cr N1 C5 2_666 2_666 -17.E1(10)
N3 Cr N1 C1 . . -104.99(14)
N3 Cr N1 C1 2_666 . 75.01(14)
N2 Cr N1 C1 2_666 . 165.14(14)
N2 Cr N1 C1 . . -14.86(14)
N1 Cr N1 C1 2_666 . -4.E1(10)
N3 Cr N2 C2 . . 74.73(14)
N3 Cr N2 C2 2_666 . -105.27(14)
N2 Cr N2 C2 2_666 . -13.E1(10)
N1 Cr N2 C2 . . -14.74(14)
N1 Cr N2 C2 2_666 . 165.26(14)
N3 Cr N2 C3 . . -53.82(15)
N3 Cr N2 C3 2_666 . 126.18(15)
N2 Cr N2 C3 2_666 . 11.E1(10)
N1 Cr N2 C3 . . -143.28(15)
N1 Cr N2 C3 2_666 . 36.72(15)
N3 Cr N3 C6 2_666 . -15.E1(10)
N2 Cr N3 C6 2_666 . -175.6(5)
N2 Cr N3 C6 . . 4.4(5)
N1 Cr N3 C6 . . 89.8(5)
N1 Cr N3 C6 2_666 . -90.2(5)
C5 N1 C1 C2 2_666 . 170.6(2)
Cr N1 C1 C2 . . 41.9(2)
C3 N2 C2 C1 . . 172.8(2)
Cr N2 C2 C1 . . 41.8(2)
N1 C1 C2 N2 . . -57.3(2)
C2 N2 C3 C4 . . -178.4(2)
Cr N2 C3 C4 . . -53.3(2)
N2 C3 C4 C5 . . 69.5(2)
C3 C4 C5 N1 . 2_666 -71.5(3)
Cr N3 C6 S . . 20.(3)
